data_2106071
loop_
_publ_author_name
'Kojic-Prodic, B.'
'Scavnicar, S.'
'Matkovic, B.'

_publ_section_title
;
 The Crystal Structure of Hydrazinium(2+) Hexafluorozirconate(IV), N2 H6
 Zr F6
;
_journal_name_full 'Acta Crystallographica B (24,1968-38,1982)'
_journal_page_first 638
_journal_page_last 644
_journal_volume 27
_journal_year 1971
_chemical_formula_sum 'F6 H6 N2 Zr'
_chemical_name_systematic 'N2 H6 Zr F6'
_space_group_IT_number 12
_symmetry_space_group_name_Hall '-C 2y'
_symmetry_space_group_name_H-M 'C 1 2/m 1'
_cell_angle_alpha 90
_cell_angle_beta 101.5
_cell_angle_gamma 90
_cell_formula_units_Z 4
_cell_length_a 8.13
_cell_length_b 12.16
_cell_length_c 5.42
_cell_volume 525.069
_citation_journal_id_ASTM ACBCAR
_cod_data_source_file Kojic-Prodic_ACBCAR_1971_1681.cif
_cod_data_source_block H6F6N2Zr1
_cod_original_cell_volume 525.0687
_cod_original_formula_sum 'H6 F6 N2 Zr1'
_cod_database_code 2106071

loop_
_symmetry_equiv_pos_as_xyz
x,y,z
-x,y,-z
-x,-y,-z
x,-y,z
x+1/2,y+1/2,z
-x+1/2,y+1/2,-z
-x+1/2,-y+1/2,-z
x+1/2,-y+1/2,z

loop_
_atom_site_label
_atom_site_type_symbol
_atom_site_fract_x
_atom_site_fract_y
_atom_site_fract_z
_atom_site_occupancy
_atom_site_U_iso_or_equiv
Zr1 Zr+4 0.1538 0 -0.2074 1 0.0
F1 F-1 0.7551 0.1658 0.1974 1 0.0
F5 F-1 0.6849 0 0.4284 1 0.0
F4 F-1 0.3243 0 0.0919 1 0.0
F2 F-1 0 0.0988 0 1 0.0
N1 N-2 0.4714 0.179 0.3682 1 0.0
F3 F-1 0 0.1011 0.5 1 0.0
